data_7060837
loop_
_publ_author_name
'Mason, Helen E.'
'Musselle-Sexton, Jake R. C.'
'Howard, Judith A. K.'
'Probert, Michael R.'
'Sparkes, Hazel A.'

_publ_section_title
;
 Structural studies into the spin crossover behaviour of Fe(abpt)2(NCS)2
 polymorphs B and D
;
_journal_issue 31
_journal_name_full 'New Journal of Chemistry'
_journal_page_first 14014
_journal_page_last 14023
_journal_paper_doi 10.1039/D1NJ02607K
_journal_volume 45
_journal_year 2021
_chemical_formula_moiety '2(C13 H10 Fe0.5 N7 S)'
_chemical_formula_sum 'C26 H20 Fe N14 S2'
_chemical_formula_weight 648.53
_space_group_crystal_system monoclinic
_space_group_IT_number 14
_space_group_name_Hall '-P 2ybc'
_space_group_name_H-M_alt 'P 1 21/c 1'
_atom_sites_solution_hydrogens mixed
_atom_sites_solution_primary direct
_audit_creation_date 2020-01-21
_audit_creation_method
;
Olex2 1.3
(compiled Nov 21 2019 18:26:39 for OlexSys, GUI svn.r6003)
;
_audit_update_record
;
2021-05-27 deposited with the CCDC.	2021-07-12 downloaded from the CCDC.
;
_cell_angle_alpha 90
_cell_angle_beta 106.8470(10)
_cell_angle_gamma 90
_cell_formula_units_Z 4
_cell_length_a 10.8097(3)
_cell_length_b 15.9326(4)
_cell_length_c 17.4617(5)
_cell_measurement_reflns_used 9524
_cell_measurement_temperature 300(2)
_cell_measurement_theta_max 28.21
_cell_measurement_theta_min 2.35
_cell_volume 2878.30(14)
_computing_molecular_graphics 'Olex2 1.3 (Dolomanov et al., 2009)'
_computing_publication_material 'Olex2 1.3 (Dolomanov et al., 2009)'
_computing_structure_refinement 'SHELXL 2017/1 (Sheldrick, 2015)'
_computing_structure_solution 'SHELXS  (Sheldrick, 2008)'
_diffrn_ambient_temperature 300(2)
_diffrn_detector 'CCD area detector'
_diffrn_detector_area_resol_mean 7.9
_diffrn_detector_type 'Bruker SMART CCD 1K area detector'
_diffrn_measured_fraction_theta_full 0.999
_diffrn_measured_fraction_theta_max 0.999
_diffrn_measurement_device 'three-circle diffractometer'
_diffrn_measurement_device_type 'Bruker SMART CCD 1K area detector'
_diffrn_measurement_method '\w scans'
_diffrn_radiation_monochromator graphite
_diffrn_radiation_probe x-ray
_diffrn_radiation_type MoK\a
_diffrn_radiation_wavelength 0.71073
_diffrn_reflns_av_R_equivalents 0.0340
_diffrn_reflns_av_unetI/netI 0.0298
_diffrn_reflns_Laue_measured_fraction_full 0.999
_diffrn_reflns_Laue_measured_fraction_max 0.999
_diffrn_reflns_limit_h_max 13
_diffrn_reflns_limit_h_min -13
_diffrn_reflns_limit_k_max 19
_diffrn_reflns_limit_k_min -19
_diffrn_reflns_limit_l_max 21
_diffrn_reflns_limit_l_min -21
_diffrn_reflns_number 23130
_diffrn_reflns_point_group_measured_fraction_full 0.999
_diffrn_reflns_point_group_measured_fraction_max 0.999
_diffrn_reflns_theta_full 26.000
_diffrn_reflns_theta_max 26.372
_diffrn_reflns_theta_min 1.766
_diffrn_source 'sealed X-ray tube'
_diffrn_source_target Mo
_exptl_absorpt_coefficient_mu 0.714
_exptl_absorpt_correction_T_max 0.8943
_exptl_absorpt_correction_T_min 0.7632
_exptl_absorpt_correction_type multi-scan
_exptl_absorpt_process_details 'SADABS-2008/1 (Bruker,2008) was used for absorption correction.'
_exptl_crystal_colour red
_exptl_crystal_colour_primary red
_exptl_crystal_density_diffrn 1.497
_exptl_crystal_description block
_exptl_crystal_F_000 1328
_exptl_crystal_size_max 0.4
_exptl_crystal_size_mid 0.24
_exptl_crystal_size_min 0.16
_refine_diff_density_max 0.195
_refine_diff_density_min -0.276
_refine_diff_density_rms 0.041
_refine_ls_extinction_method none
_refine_ls_goodness_of_fit_ref 1.018
_refine_ls_hydrogen_treatment mixed
_refine_ls_matrix_type full
_refine_ls_number_parameters 407
_refine_ls_number_reflns 5880
_refine_ls_number_restraints 1
_refine_ls_restrained_S_all 1.019
_refine_ls_R_factor_all 0.0505
_refine_ls_R_factor_gt 0.0340
_refine_ls_shift/su_max 0.001
_refine_ls_shift/su_mean 0.000
_refine_ls_structure_factor_coef Fsqd
_refine_ls_weighting_details 'w=1/[\s^2^(Fo^2^)+(0.0362P)^2^+0.9120P] where P=(Fo^2^+2Fc^2^)/3'
_refine_ls_weighting_scheme calc
_refine_ls_wR_factor_gt 0.0792
_refine_ls_wR_factor_ref 0.0864
_reflns_Friedel_coverage 0.000
_reflns_number_gt 4479
_reflns_number_total 5880
_reflns_threshold_expression 'I > 2\s(I)'
_cod_data_source_file d1nj02607k2.cif
_cod_data_source_block D_300K
_cod_depositor_comments 'Adding full bibliography for 7060820--7060846.cif.'
_cod_database_code 7060837
_shelx_shelxl_version_number 2017/1
_shelx_space_group_comment
;
The symmetry employed for this shelxl refinement is uniquely defined
by the following loop, which should always be used as a source of
symmetry information in preference to the above space-group names.
They are only intended as comments.
;
_shelx_estimated_absorpt_t_max 0.894
_shelx_estimated_absorpt_t_min 0.763
_olex2_refinement_description
;
1. Fixed Uiso
 At 1.2 times of:
  All C(H) groups, All N(H,H) groups
2. Restrained distances
 S2A-C14 \\sim S2-C14
 with sigma of 0.01
3. Uiso/Uaniso restraints and constraints
Uanis(S2) = Uanis(S2A)
4. Others
 Sof(S2A)=1-FVAR(1)
 Sof(S2)=FVAR(1)
5.a Aromatic/amide H refined with riding coordinates:
 C2(H2), C3(H3), C4(H4), C5(H5), C10(H10), C11(H11), C12(H12), C13(H13),
 C15(H15), C16(H16), C17(H17), C18(H18), C23(H23), C24(H24), C25(H25), C26(H26)
;
_olex2_submission_special_instructions 'No special instructions were received'

loop_
_space_group_symop_operation_xyz
'x, y, z'
'-x, y+1/2, -z+1/2'
'-x, -y, -z'
'x, -y-1/2, z-1/2'

loop_
_atom_site_label
_atom_site_type_symbol
_atom_site_fract_x
_atom_site_fract_y
_atom_site_fract_z
_atom_site_U_iso_or_equiv
_atom_site_adp_type
_atom_site_occupancy
_atom_site_site_symmetry_order
_atom_site_calc_flag
_atom_site_refinement_flags_posn
_atom_site_refinement_flags_adp
_atom_site_refinement_flags_occupancy
_atom_site_disorder_assembly
_atom_site_disorder_group
Fe1 Fe 0.000000 0.500000 0.000000 0.03711(11) Uani 1 2 d S . P . .
Fe2 Fe 0.000000 0.500000 0.500000 0.03744(11) Uani 1 2 d S . P . .
S1 S -0.16726(6) 0.43193(4) 0.22338(3) 0.05291(15) Uani 1 1 d . . . . .
S2 S 0.44013(16) 0.5561(3) 0.67149(13) 0.0707(6) Uani 0.772(9) 1 d D . P A 1
N1 N -0.05369(19) 0.46354(12) 0.10238(11) 0.0556(5) Uani 1 1 d . . . . .
N2 N 0.13136(16) 0.59757(10) 0.07094(9) 0.0397(4) Uani 1 1 d . . . . .
N3 N 0.18575(16) 0.43980(10) 0.04192(10) 0.0438(4) Uani 1 1 d . . . . .
N4 N 0.23535(16) 0.36509(11) 0.02512(10) 0.0470(4) Uani 1 1 d . . . . .
N5 N 0.39501(15) 0.44974(11) 0.08471(10) 0.0421(4) Uani 1 1 d . . . . .
N6 N 0.51998(19) 0.48385(14) 0.12033(15) 0.0611(6) Uani 1 1 d . . . . .
H6A H 0.533(3) 0.4693(17) 0.1704(16) 0.073 Uiso 1 1 d . U . . .
H6B H 0.568(3) 0.4528(17) 0.0989(15) 0.073 Uiso 1 1 d . U . . .
N7 N 0.57232(19) 0.33269(14) 0.04677(12) 0.0630(5) Uani 1 1 d . . . . .
N8 N 0.19118(19) 0.52576(13) 0.57366(11) 0.0554(5) Uani 1 1 d . . . . .
N9 N 0.01626(16) 0.60185(10) 0.41978(10) 0.0406(4) Uani 1 1 d . . . . .
N10 N 0.08444(16) 0.44169(10) 0.41570(9) 0.0408(4) Uani 1 1 d . . . . .
N11 N 0.12714(17) 0.36334(10) 0.40277(10) 0.0430(4) Uani 1 1 d . . . . .
N12 N 0.17196(15) 0.45262(10) 0.31888(9) 0.0378(4) Uani 1 1 d . . . . .
N13 N 0.2137(2) 0.48948(14) 0.25699(13) 0.0562(5) Uani 1 1 d . . . . .
H13A H 0.280(3) 0.4671(17) 0.2572(15) 0.067 Uiso 1 1 d . U . . .
H13B H 0.160(3) 0.4723(16) 0.2125(15) 0.067 Uiso 1 1 d . U . . .
N14 N 0.29190(18) 0.31801(12) 0.25435(11) 0.0524(5) Uani 1 1 d . . . . .
C1 C -0.1021(2) 0.45022(12) 0.15220(12) 0.0417(5) Uani 1 1 d . . . . .
C2 C 0.0960(2) 0.67442(13) 0.08712(13) 0.0478(5) Uani 1 1 d . . . . .
H2 H 0.008987 0.688852 0.068865 0.057 Uiso 1 1 calc R U . . .
C3 C 0.1821(3) 0.73306(14) 0.12944(15) 0.0586(6) Uani 1 1 d . . . . .
H3 H 0.154303 0.786178 0.139128 0.070 Uiso 1 1 calc R U . . .
C4 C 0.3097(3) 0.71147(16) 0.15695(17) 0.0695(7) Uani 1 1 d . . . . .
H4 H 0.370002 0.749973 0.185781 0.083 Uiso 1 1 calc R U . . .
C5 C 0.3487(2) 0.63210(15) 0.14174(15) 0.0606(6) Uani 1 1 d . . . . .
H5 H 0.435041 0.616382 0.160677 0.073 Uiso 1 1 calc R U . . .
C6 C 0.25765(19) 0.57686(12) 0.09819(12) 0.0400(5) Uani 1 1 d . . . . .
C7 C 0.28203(19) 0.49066(12) 0.07665(11) 0.0392(4) Uani 1 1 d . . . . .
C8 C 0.3620(2) 0.37196(13) 0.05129(12) 0.0435(5) Uani 1 1 d . . . . .
C9 C 0.4526(2) 0.30655(15) 0.04265(12) 0.0493(5) Uani 1 1 d . . . . .
C10 C 0.6558(3) 0.2749(2) 0.03711(17) 0.0800(9) Uani 1 1 d . . . . .
H10 H 0.739655 0.291544 0.040427 0.096 Uiso 1 1 calc R U . . .
C11 C 0.6233(3) 0.1919(2) 0.02248(17) 0.0885(10) Uani 1 1 d . . . . .
H11 H 0.683981 0.153711 0.015221 0.106 Uiso 1 1 calc R U . . .
C12 C 0.5006(3) 0.1657(2) 0.01865(17) 0.0865(10) Uani 1 1 d . . . . .
H12 H 0.477168 0.109662 0.009171 0.104 Uiso 1 1 calc R U . . .
C13 C 0.4123(3) 0.22453(16) 0.02919(15) 0.0664(7) Uani 1 1 d . . . . .
H13 H 0.328494 0.209009 0.027221 0.080 Uiso 1 1 calc R U . . .
C14 C 0.2952(2) 0.53468(14) 0.61347(13) 0.0481(5) Uani 1 1 d D . . . .
C15 C -0.0240(2) 0.68026(12) 0.42400(13) 0.0479(5) Uani 1 1 d . . . . .
H15 H -0.064647 0.693017 0.462760 0.057 Uiso 1 1 calc R U . . .
C16 C -0.0084(2) 0.74323(13) 0.37380(14) 0.0541(6) Uani 1 1 d . . . . .
H16 H -0.037319 0.797410 0.378537 0.065 Uiso 1 1 calc R U . . .
C17 C 0.0512(2) 0.72394(14) 0.31654(15) 0.0575(6) Uani 1 1 d . . . . .
H17 H 0.063607 0.765432 0.282034 0.069 Uiso 1 1 calc R U . . .
C18 C 0.0927(2) 0.64299(13) 0.31005(13) 0.0510(5) Uani 1 1 d . . . . .
H18 H 0.132233 0.629021 0.271058 0.061 Uiso 1 1 calc R U . . .
C19 C 0.07385(19) 0.58315(12) 0.36310(11) 0.0383(4) Uani 1 1 d . . . . .
C20 C 0.11139(19) 0.49465(11) 0.36476(11) 0.0370(4) Uani 1 1 d . . . . .
C21 C 0.17992(19) 0.37072(12) 0.34385(11) 0.0379(4) Uani 1 1 d . . . . .
C22 C 0.23482(19) 0.30040(12) 0.31060(11) 0.0404(5) Uani 1 1 d . . . . .
C23 C 0.3377(3) 0.25200(17) 0.22294(15) 0.0683(7) Uani 1 1 d . . . . .
H23 H 0.379163 0.262644 0.184125 0.082 Uiso 1 1 calc R U . . .
C24 C 0.3274(2) 0.17067(17) 0.24418(15) 0.0655(7) Uani 1 1 d . . . . .
H24 H 0.358126 0.127265 0.219071 0.079 Uiso 1 1 calc R U . . .
C25 C 0.2710(3) 0.15418(15) 0.30317(16) 0.0660(7) Uani 1 1 d . . . . .
H25 H 0.264236 0.099342 0.319761 0.079 Uiso 1 1 calc R U . . .
C26 C 0.2245(2) 0.21985(14) 0.33757(14) 0.0534(6) Uani 1 1 d . . . . .
H26 H 0.186652 0.210345 0.378318 0.064 Uiso 1 1 calc R U . . .
S2A S 0.4521(5) 0.5240(6) 0.6587(4) 0.0707(6) Uani 0.228(9) 1 d D . P A 2

loop_
_atom_site_aniso_label
_atom_site_aniso_U_11
_atom_site_aniso_U_22
_atom_site_aniso_U_33
_atom_site_aniso_U_23
_atom_site_aniso_U_13
_atom_site_aniso_U_12
Fe1 0.0307(2) 0.0380(2) 0.0428(2) -0.00259(17) 0.01082(17) 0.00248(17)
Fe2 0.0410(2) 0.0336(2) 0.0380(2) 0.00106(16) 0.01179(17) 0.00079(17)
S1 0.0556(4) 0.0557(3) 0.0523(3) 0.0048(3) 0.0232(3) 0.0050(3)
S2 0.0417(5) 0.0901(16) 0.0732(7) 0.0084(9) 0.0054(4) -0.0077(7)
N1 0.0592(12) 0.0585(12) 0.0547(11) -0.0005(9) 0.0254(10) 0.0001(10)
N2 0.0392(10) 0.0381(9) 0.0433(9) -0.0006(7) 0.0145(7) 0.0032(7)
N3 0.0340(9) 0.0398(9) 0.0549(10) -0.0083(8) 0.0088(8) 0.0049(8)
N4 0.0373(10) 0.0439(10) 0.0569(11) -0.0089(8) 0.0088(8) 0.0080(8)
N5 0.0289(9) 0.0465(10) 0.0476(10) -0.0004(8) 0.0057(7) 0.0040(7)
N6 0.0327(11) 0.0650(14) 0.0776(15) -0.0055(11) 0.0036(10) 0.0003(9)
N7 0.0452(12) 0.0818(15) 0.0611(12) -0.0003(11) 0.0142(9) 0.0201(11)
N8 0.0473(12) 0.0649(12) 0.0506(11) -0.0005(9) 0.0087(9) -0.0061(10)
N9 0.0426(10) 0.0327(9) 0.0446(9) -0.0018(7) 0.0096(8) -0.0012(7)
N10 0.0497(10) 0.0324(8) 0.0427(9) 0.0030(7) 0.0170(8) 0.0026(8)
N11 0.0523(11) 0.0335(9) 0.0456(9) 0.0025(7) 0.0182(8) 0.0044(8)
N12 0.0377(9) 0.0374(9) 0.0390(9) 0.0059(7) 0.0119(7) 0.0010(7)
N13 0.0591(14) 0.0620(13) 0.0552(12) 0.0171(10) 0.0286(10) 0.0080(10)
N14 0.0569(12) 0.0518(11) 0.0518(11) -0.0006(9) 0.0212(9) 0.0073(9)
C1 0.0396(11) 0.0369(11) 0.0449(11) -0.0048(9) 0.0064(9) 0.0020(9)
C2 0.0502(13) 0.0411(12) 0.0557(13) -0.0016(10) 0.0208(10) 0.0064(10)
C3 0.0720(18) 0.0379(12) 0.0682(16) -0.0096(11) 0.0239(13) 0.0005(11)
C4 0.0635(18) 0.0506(15) 0.0856(19) -0.0222(13) 0.0075(14) -0.0119(13)
C5 0.0448(14) 0.0546(14) 0.0736(16) -0.0102(12) 0.0033(12) -0.0040(11)
C6 0.0363(11) 0.0390(11) 0.0440(11) 0.0005(8) 0.0106(9) 0.0008(9)
C7 0.0312(11) 0.0429(11) 0.0410(10) 0.0005(8) 0.0064(8) 0.0046(9)
C8 0.0376(12) 0.0481(12) 0.0422(11) -0.0026(9) 0.0076(9) 0.0072(9)
C9 0.0441(13) 0.0594(14) 0.0410(11) -0.0041(10) 0.0069(9) 0.0167(11)
C10 0.0566(17) 0.113(3) 0.0709(18) -0.0031(17) 0.0188(14) 0.0362(17)
C11 0.074(2) 0.111(3) 0.0726(19) -0.0150(17) 0.0088(15) 0.055(2)
C12 0.090(2) 0.0733(19) 0.084(2) -0.0240(15) 0.0067(17) 0.0352(17)
C13 0.0596(16) 0.0621(16) 0.0711(17) -0.0148(13) 0.0090(13) 0.0177(13)
C14 0.0501(14) 0.0457(12) 0.0494(12) 0.0071(10) 0.0159(11) -0.0043(10)
C15 0.0497(13) 0.0353(11) 0.0554(13) -0.0038(9) 0.0099(10) 0.0013(10)
C16 0.0548(15) 0.0312(11) 0.0672(15) 0.0012(10) 0.0034(12) 0.0010(10)
C17 0.0634(16) 0.0391(12) 0.0648(15) 0.0126(11) 0.0101(12) -0.0060(11)
C18 0.0597(15) 0.0411(12) 0.0525(13) 0.0094(10) 0.0166(11) -0.0030(10)
C19 0.0375(11) 0.0325(10) 0.0408(11) 0.0026(8) 0.0050(8) -0.0025(8)
C20 0.0375(11) 0.0358(10) 0.0362(10) 0.0014(8) 0.0083(8) -0.0014(8)
C21 0.0371(11) 0.0362(10) 0.0390(10) 0.0019(8) 0.0086(8) 0.0003(8)
C22 0.0348(11) 0.0426(11) 0.0404(11) -0.0035(9) 0.0058(9) 0.0037(9)
C23 0.0751(19) 0.0766(19) 0.0582(15) -0.0021(13) 0.0272(13) 0.0251(15)
C24 0.0623(17) 0.0614(16) 0.0658(16) -0.0135(13) 0.0074(13) 0.0246(13)
C25 0.0646(17) 0.0436(14) 0.0847(19) -0.0009(12) 0.0137(14) 0.0126(12)
C26 0.0555(15) 0.0416(12) 0.0651(15) 0.0029(11) 0.0206(12) 0.0056(11)
S2A 0.0417(5) 0.0901(16) 0.0732(7) 0.0084(9) 0.0054(4) -0.0077(7)

loop_
_atom_type_symbol
_atom_type_description
_atom_type_scat_dispersion_real
_atom_type_scat_dispersion_imag
_atom_type_scat_source
C C 0.0033 0.0016 'International Tables Vol C Tables 4.2.6.8 and 6.1.1.4'
H H 0.0000 0.0000 'International Tables Vol C Tables 4.2.6.8 and 6.1.1.4'
Fe Fe 0.3463 0.8444 'International Tables Vol C Tables 4.2.6.8 and 6.1.1.4'
N N 0.0061 0.0033 'International Tables Vol C Tables 4.2.6.8 and 6.1.1.4'
S S 0.1246 0.1234 'International Tables Vol C Tables 4.2.6.8 and 6.1.1.4'

loop_
_geom_angle_atom_site_label_1
_geom_angle_atom_site_label_2
_geom_angle_atom_site_label_3
_geom_angle
_geom_angle_site_symmetry_1
_geom_angle_site_symmetry_3
_geom_angle_publ_flag
N1 Fe1 N1 180.0 . 3_565 ?
N1 Fe1 N2 89.51(7) 3_565 . ?
N1 Fe1 N2 89.51(7) . 3_565 ?
N1 Fe1 N2 90.49(7) . . ?
N1 Fe1 N2 90.49(7) 3_565 3_565 ?
N1 Fe1 N3 92.73(7) . . ?
N1 Fe1 N3 92.73(7) 3_565 3_565 ?
N1 Fe1 N3 87.27(7) . 3_565 ?
N1 Fe1 N3 87.27(7) 3_565 . ?
N2 Fe1 N2 180.0 . 3_565 ?
N3 Fe1 N2 105.07(6) . 3_565 ?
N3 Fe1 N2 74.93(6) . . ?
N3 Fe1 N2 105.07(6) 3_565 . ?
N3 Fe1 N2 74.93(6) 3_565 3_565 ?
N3 Fe1 N3 180.0 . 3_565 ?
N8 Fe2 N8 180.0 3_566 . ?
N8 Fe2 N9 89.99(7) . . ?
N8 Fe2 N9 89.99(7) 3_566 3_566 ?
N8 Fe2 N9 90.01(7) . 3_566 ?
N8 Fe2 N9 90.01(7) 3_566 . ?
N8 Fe2 N10 91.91(7) . 3_566 ?
N8 Fe2 N10 88.09(7) . . ?
N8 Fe2 N10 91.91(7) 3_566 . ?
N8 Fe2 N10 88.09(7) 3_566 3_566 ?
N9 Fe2 N9 180.0 . 3_566 ?
N10 Fe2 N9 75.72(6) 3_566 3_566 ?
N10 Fe2 N9 104.28(6) . 3_566 ?
N10 Fe2 N9 104.28(6) 3_566 . ?
N10 Fe2 N9 75.72(6) . . ?
N10 Fe2 N10 180.0 3_566 . ?
C1 N1 Fe1 168.68(19) . . ?
C2 N2 Fe1 125.60(14) . . ?
C2 N2 C6 118.12(18) . . ?
C6 N2 Fe1 116.27(12) . . ?
N4 N3 Fe1 134.24(13) . . ?
C7 N3 Fe1 114.60(13) . . ?
C7 N3 N4 109.02(16) . . ?
C8 N4 N3 106.58(16) . . ?
C7 N5 N6 125.11(17) . . ?
C7 N5 C8 105.97(16) . . ?
C8 N5 N6 128.92(17) . . ?
N5 N6 H6A 100.9(18) . . ?
N5 N6 H6B 101.7(18) . . ?
H6A N6 H6B 110(3) . . ?
C10 N7 C9 117.2(2) . . ?
C14 N8 Fe2 176.0(2) . . ?
C15 N9 Fe2 124.97(14) . . ?
C15 N9 C19 118.44(17) . . ?
C19 N9 Fe2 116.57(12) . . ?
N11 N10 Fe2 137.22(12) . . ?
C20 N10 Fe2 113.90(12) . . ?
C20 N10 N11 108.71(15) . . ?
C21 N11 N10 106.83(15) . . ?
C20 N12 N13 124.37(16) . . ?
C20 N12 C21 106.26(15) . . ?
C21 N12 N13 129.35(17) . . ?
N12 N13 H13A 107.1(19) . . ?
N12 N13 H13B 106.1(18) . . ?
H13A N13 H13B 103(3) . . ?
C22 N14 C23 116.1(2) . . ?
N1 C1 S1 178.9(2) . . ?
N2 C2 H2 118.5 . . ?
N2 C2 C3 123.1(2) . . ?
C3 C2 H2 118.5 . . ?
C2 C3 H3 120.8 . . ?
C4 C3 C2 118.4(2) . . ?
C4 C3 H3 120.8 . . ?
C3 C4 H4 120.1 . . ?
C3 C4 C5 119.7(2) . . ?
C5 C4 H4 120.1 . . ?
C4 C5 H5 120.6 . . ?
C6 C5 C4 118.9(2) . . ?
C6 C5 H5 120.6 . . ?
N2 C6 C5 121.83(19) . . ?
N2 C6 C7 112.13(17) . . ?
C5 C6 C7 126.04(19) . . ?
N3 C7 N5 108.62(17) . . ?
N3 C7 C6 121.06(17) . . ?
N5 C7 C6 130.30(18) . . ?
N4 C8 N5 109.78(17) . . ?
N4 C8 C9 124.28(19) . . ?
N5 C8 C9 125.90(19) . . ?
N7 C9 C8 115.9(2) . . ?
N7 C9 C13 123.8(2) . . ?
C13 C9 C8 120.3(2) . . ?
N7 C10 H10 118.6 . . ?
N7 C10 C11 122.9(3) . . ?
C11 C10 H10 118.6 . . ?
C10 C11 H11 120.2 . . ?
C10 C11 C12 119.5(3) . . ?
C12 C11 H11 120.2 . . ?
C11 C12 H12 120.7 . . ?
C11 C12 C13 118.7(3) . . ?
C13 C12 H12 120.7 . . ?
C9 C13 C12 117.9(3) . . ?
C9 C13 H13 121.0 . . ?
C12 C13 H13 121.0 . . ?
N8 C14 S2 174.8(3) . . ?
N8 C14 S2A 164.4(4) . . ?
N9 C15 H15 118.4 . . ?
N9 C15 C16 123.1(2) . . ?
C16 C15 H15 118.4 . . ?
C15 C16 H16 120.9 . . ?
C17 C16 C15 118.1(2) . . ?
C17 C16 H16 120.9 . . ?
C16 C17 H17 120.0 . . ?
C16 C17 C18 120.1(2) . . ?
C18 C17 H17 120.0 . . ?
C17 C18 H18 120.8 . . ?
C17 C18 C19 118.3(2) . . ?
C19 C18 H18 120.8 . . ?
N9 C19 C18 121.88(18) . . ?
N9 C19 C20 112.51(16) . . ?
C18 C19 C20 125.61(19) . . ?
N10 C20 N12 108.83(16) . . ?
N10 C20 C19 121.01(17) . . ?
N12 C20 C19 130.15(17) . . ?
N11 C21 N12 109.37(16) . . ?
N11 C21 C22 123.91(17) . . ?
N12 C21 C22 126.70(17) . . ?
N14 C22 C21 117.29(18) . . ?
N14 C22 C26 123.16(19) . . ?
C26 C22 C21 119.54(18) . . ?
N14 C23 H23 117.8 . . ?
N14 C23 C24 124.4(2) . . ?
C24 C23 H23 117.8 . . ?
C23 C24 H24 120.7 . . ?
C23 C24 C25 118.6(2) . . ?
C25 C24 H24 120.7 . . ?
C24 C25 H25 120.5 . . ?
C24 C25 C26 118.9(2) . . ?
C26 C25 H25 120.5 . . ?
C22 C26 H26 120.6 . . ?
C25 C26 C22 118.8(2) . . ?
C25 C26 H26 120.6 . . ?

loop_
_geom_bond_atom_site_label_1
_geom_bond_atom_site_label_2
_geom_bond_distance
_geom_bond_site_symmetry_2
_geom_bond_publ_flag
Fe1 N1 2.1146(18) . ?
Fe1 N1 2.1146(18) 3_565 ?
Fe1 N2 2.2244(16) 3_565 ?
Fe1 N2 2.2243(16) . ?
Fe1 N3 2.1530(16) 3_565 ?
Fe1 N3 2.1530(16) . ?
Fe2 N8 2.134(2) 3_566 ?
Fe2 N8 2.134(2) . ?
Fe2 N9 2.1838(16) . ?
Fe2 N9 2.1839(16) 3_566 ?
Fe2 N10 2.1546(15) . ?
Fe2 N10 2.1546(15) 3_566 ?
S1 C1 1.623(2) . ?
S2 C14 1.636(3) . ?
N1 C1 1.157(3) . ?
N2 C2 1.337(2) . ?
N2 C6 1.350(2) . ?
N3 N4 1.372(2) . ?
N3 C7 1.320(2) . ?
N4 C8 1.317(3) . ?
N5 N6 1.421(2) . ?
N5 C7 1.355(2) . ?
N5 C8 1.372(3) . ?
N6 H6A 0.88(3) . ?
N6 H6B 0.88(3) . ?
N7 C9 1.341(3) . ?
N7 C10 1.334(3) . ?
N8 C14 1.147(3) . ?
N9 C15 1.332(2) . ?
N9 C19 1.347(2) . ?
N10 N11 1.372(2) . ?
N10 C20 1.318(2) . ?
N11 C21 1.318(2) . ?
N12 N13 1.414(2) . ?
N12 C20 1.350(2) . ?
N12 C21 1.370(2) . ?
N13 H13A 0.80(2) . ?
N13 H13B 0.87(2) . ?
N14 C22 1.332(3) . ?
N14 C23 1.345(3) . ?
C2 H2 0.9300 . ?
C2 C3 1.374(3) . ?
C3 H3 0.9300 . ?
C3 C4 1.366(4) . ?
C4 H4 0.9300 . ?
C4 C5 1.383(3) . ?
C5 H5 0.9300 . ?
C5 C6 1.374(3) . ?
C6 C7 1.468(3) . ?
C8 C9 1.467(3) . ?
C9 C13 1.376(3) . ?
C10 H10 0.9300 . ?
C10 C11 1.373(4) . ?
C11 H11 0.9300 . ?
C11 C12 1.374(4) . ?
C12 H12 0.9300 . ?
C12 C13 1.387(4) . ?
C13 H13 0.9300 . ?
C14 S2A 1.659(6) . ?
C15 H15 0.9300 . ?
C15 C16 1.375(3) . ?
C16 H16 0.9300 . ?
C16 C17 1.372(3) . ?
C17 H17 0.9300 . ?
C17 C18 1.381(3) . ?
C18 H18 0.9300 . ?
C18 C19 1.385(3) . ?
C19 C20 1.465(3) . ?
C21 C22 1.464(3) . ?
C22 C26 1.383(3) . ?
C23 H23 0.9300 . ?
C23 C24 1.361(4) . ?
C24 H24 0.9300 . ?
C24 C25 1.366(4) . ?
C25 H25 0.9300 . ?
C25 C26 1.372(3) . ?
C26 H26 0.9300 . ?

loop_
_geom_hbond_atom_site_label_D
_geom_hbond_atom_site_label_H
_geom_hbond_atom_site_label_A
_geom_hbond_distance_DH
_geom_hbond_distance_HA
_geom_hbond_distance_DA
_geom_hbond_angle_DHA
_geom_hbond_site_symmetry_A
_geom_hbond_publ_flag
N6 H6A S2 0.88(3) 2.72(3) 3.591(3) 173(2) 3_666 yes
N6 H6B S1 0.88(3) 3.07(3) 3.439(2) 107.8(19) 1_655 yes
N6 H6B N7 0.88(3) 2.12(3) 2.862(3) 141(2) . yes

loop_
_geom_torsion_atom_site_label_1
_geom_torsion_atom_site_label_2
_geom_torsion_atom_site_label_3
_geom_torsion_atom_site_label_4
_geom_torsion
_geom_torsion_site_symmetry_1
_geom_torsion_site_symmetry_2
_geom_torsion_site_symmetry_3
_geom_torsion_site_symmetry_4
_geom_torsion_publ_flag
Fe1 N2 C2 C3 -178.09(16) . . . . ?
Fe1 N2 C6 C5 179.07(17) . . . . ?
Fe1 N2 C6 C7 -1.8(2) . . . . ?
Fe1 N3 N4 C8 162.71(15) . . . . ?
Fe1 N3 C7 N5 -167.20(12) . . . . ?
Fe1 N3 C7 C6 11.4(2) . . . . ?
Fe2 N9 C15 C16 177.93(16) . . . . ?
Fe2 N9 C19 C18 -178.35(16) . . . . ?
Fe2 N9 C19 C20 2.0(2) . . . . ?
Fe2 N10 N11 C21 -174.51(15) . . . . ?
Fe2 N10 C20 N12 175.64(12) . . . . ?
Fe2 N10 C20 C19 -5.5(2) . . . . ?
N2 C2 C3 C4 -0.7(4) . . . . ?
N2 C6 C7 N3 -6.4(3) . . . . ?
N2 C6 C7 N5 171.83(19) . . . . ?
N3 N4 C8 N5 0.0(2) . . . . ?
N3 N4 C8 C9 -177.86(19) . . . . ?
N4 N3 C7 N5 -1.4(2) . . . . ?
N4 N3 C7 C6 177.22(17) . . . . ?
N4 C8 C9 N7 157.9(2) . . . . ?
N4 C8 C9 C13 -20.5(3) . . . . ?
N5 C8 C9 N7 -19.6(3) . . . . ?
N5 C8 C9 C13 161.9(2) . . . . ?
N6 N5 C7 N3 -179.26(19) . . . . ?
N6 N5 C7 C6 2.3(3) . . . . ?
N6 N5 C8 N4 179.8(2) . . . . ?
N6 N5 C8 C9 -2.3(3) . . . . ?
N7 C9 C13 C12 -0.5(4) . . . . ?
N7 C10 C11 C12 -1.1(5) . . . . ?
N9 C15 C16 C17 0.3(3) . . . . ?
N9 C19 C20 N10 2.4(3) . . . . ?
N9 C19 C20 N12 -179.07(19) . . . . ?
N10 N11 C21 N12 0.1(2) . . . . ?
N10 N11 C21 C22 -178.57(17) . . . . ?
N11 N10 C20 N12 -0.4(2) . . . . ?
N11 N10 C20 C19 178.38(17) . . . . ?
N11 C21 C22 N14 -176.08(19) . . . . ?
N11 C21 C22 C26 4.6(3) . . . . ?
N12 C21 C22 N14 5.5(3) . . . . ?
N12 C21 C22 C26 -173.9(2) . . . . ?
N13 N12 C20 N10 179.19(18) . . . . ?
N13 N12 C20 C19 0.5(3) . . . . ?
N13 N12 C21 N11 -179.0(2) . . . . ?
N13 N12 C21 C22 -0.3(3) . . . . ?
N14 C22 C26 C25 -2.3(3) . . . . ?
N14 C23 C24 C25 -2.4(4) . . . . ?
C2 N2 C6 C5 0.3(3) . . . . ?
C2 N2 C6 C7 179.49(17) . . . . ?
C2 C3 C4 C5 0.0(4) . . . . ?
C3 C4 C5 C6 0.8(4) . . . . ?
C4 C5 C6 N2 -1.0(4) . . . . ?
C4 C5 C6 C7 180.0(2) . . . . ?
C5 C6 C7 N3 172.7(2) . . . . ?
C5 C6 C7 N5 -9.0(4) . . . . ?
C6 N2 C2 C3 0.5(3) . . . . ?
C7 N3 N4 C8 0.8(2) . . . . ?
C7 N5 C8 N4 -0.9(2) . . . . ?
C7 N5 C8 C9 177.00(19) . . . . ?
C8 N5 C7 N3 1.4(2) . . . . ?
C8 N5 C7 C6 -177.1(2) . . . . ?
C8 C9 C13 C12 177.8(2) . . . . ?
C9 N7 C10 C11 0.8(4) . . . . ?
C10 N7 C9 C8 -178.4(2) . . . . ?
C10 N7 C9 C13 0.0(3) . . . . ?
C10 C11 C12 C13 0.5(4) . . . . ?
C11 C12 C13 C9 0.3(4) . . . . ?
C15 N9 C19 C18 0.4(3) . . . . ?
C15 N9 C19 C20 -179.20(17) . . . . ?
C15 C16 C17 C18 0.5(4) . . . . ?
C16 C17 C18 C19 -0.8(4) . . . . ?
C17 C18 C19 N9 0.3(3) . . . . ?
C17 C18 C19 C20 179.9(2) . . . . ?
C18 C19 C20 N10 -177.2(2) . . . . ?
C18 C19 C20 N12 1.3(3) . . . . ?
C19 N9 C15 C16 -0.7(3) . . . . ?
C20 N10 N11 C21 0.2(2) . . . . ?
C20 N12 C21 N11 -0.4(2) . . . . ?
C20 N12 C21 C22 178.26(19) . . . . ?
C21 N12 C20 N10 0.5(2) . . . . ?
C21 N12 C20 C19 -178.2(2) . . . . ?
C21 C22 C26 C25 177.0(2) . . . . ?
C22 N14 C23 C24 1.0(4) . . . . ?
C23 N14 C22 C21 -177.9(2) . . . . ?
C23 N14 C22 C26 1.4(3) . . . . ?
C23 C24 C25 C26 1.4(4) . . . . ?
C24 C25 C26 C22 0.8(4) . . . . ?
